data_7711314
loop_
_publ_author_name
'P, Chinna Ayya Swamy'
'Raveendran, Archana V.'
'Sivakrishna, Narra'
'Nandi, Rajendra Prasad'

_publ_section_title
;
 Triarylborane-triphenylamine based luminophore for the mitochondria
 targeted live cell imaging and colorimetric detection of aqueous fluoride
;
_journal_name_full 'Dalton Transactions'
_journal_paper_doi 10.1039/D2DT01887J
_journal_year 2022
_chemical_formula_moiety 'C36 H34 B1 N1 Br2'
_chemical_formula_sum 'C18 H17 B0.5 Br N0.5'
_chemical_formula_weight 325.64
_space_group_crystal_system monoclinic
_space_group_IT_number 15
_space_group_name_Hall '-C 2yc'
_space_group_name_H-M_alt 'C 1 2/c 1'
_atom_sites_solution_hydrogens geom
_atom_sites_solution_primary direct
_atom_sites_solution_secondary difmap
_audit_creation_method SHELXL-2018/3
_audit_update_record
;
2020-01-02 deposited with the CCDC.	2022-09-22 downloaded from the CCDC.
;
_cell_angle_alpha 90
_cell_angle_beta 104.682(6)
_cell_angle_gamma 90
_cell_formula_units_Z 8
_cell_length_a 19.682(5)
_cell_length_b 14.346(3)
_cell_length_c 12.215(3)
_cell_measurement_reflns_used 6151
_cell_measurement_temperature 295(2)
_cell_measurement_theta_max 22.54
_cell_measurement_theta_min 3.32
_cell_volume 3336.4(14)
_computing_cell_refinement 'Bruker SAINT'
_computing_data_collection 'Bruker APEX2'
_computing_data_reduction 'Bruker SAINT'
_computing_molecular_graphics 'WinGX v2014.1'
_computing_publication_material 'WinGX v2014.1'
_computing_structure_refinement 'SHELXL-2018/3 (Sheldrick, 2018)'
_computing_structure_solution 'SHELXS-97 (Sheldrick, 2008)'
_diffrn_ambient_temperature 295(2)
_diffrn_measured_fraction_theta_full 0.998
_diffrn_measured_fraction_theta_max 0.996
_diffrn_measurement_device_type 'Bruker APEX-II CCD'
_diffrn_measurement_method '\f and \w scans'
_diffrn_radiation_type MoK\a
_diffrn_radiation_wavelength 0.71073
_diffrn_reflns_av_R_equivalents 0.1495
_diffrn_reflns_av_unetI/netI 0.1018
_diffrn_reflns_Laue_measured_fraction_full 0.998
_diffrn_reflns_Laue_measured_fraction_max 0.996
_diffrn_reflns_limit_h_max 25
_diffrn_reflns_limit_h_min -25
_diffrn_reflns_limit_k_max 18
_diffrn_reflns_limit_k_min -18
_diffrn_reflns_limit_l_max 15
_diffrn_reflns_limit_l_min -15
_diffrn_reflns_number 49667
_diffrn_reflns_point_group_measured_fraction_full 0.998
_diffrn_reflns_point_group_measured_fraction_max 0.996
_diffrn_reflns_theta_full 25.242
_diffrn_reflns_theta_max 27.559
_diffrn_reflns_theta_min 3.323
_diffrn_source 'sealed tube'
_exptl_absorpt_coefficient_mu 2.453
_exptl_absorpt_correction_type none
_exptl_crystal_colour green
_exptl_crystal_density_diffrn 1.297
_exptl_crystal_description block
_exptl_crystal_F_000 1328
_exptl_crystal_preparation Luminescent
_exptl_crystal_recrystallization_method 'Re-crystallisation from solvent: Diethylether'
_exptl_crystal_size_max 0.06
_exptl_crystal_size_mid 0.04
_exptl_crystal_size_min 0.04
_refine_diff_density_max 0.410
_refine_diff_density_min -0.407
_refine_diff_density_rms 0.050
_refine_ls_extinction_method none
_refine_ls_goodness_of_fit_ref 0.994
_refine_ls_hydrogen_treatment constr
_refine_ls_matrix_type full
_refine_ls_number_parameters 186
_refine_ls_number_reflns 3839
_refine_ls_number_restraints 0
_refine_ls_restrained_S_all 0.994
_refine_ls_R_factor_all 0.1952
_refine_ls_R_factor_gt 0.0546
_refine_ls_shift/su_max 0.000
_refine_ls_shift/su_mean 0.000
_refine_ls_structure_factor_coef Fsqd
_refine_ls_weighting_details 'w=1/[\s^2^(Fo^2^)+(0.0390P)^2^+5.5501P] where P=(Fo^2^+2Fc^2^)/3'
_refine_ls_weighting_scheme calc
_refine_ls_wR_factor_gt 0.0977
_refine_ls_wR_factor_ref 0.1323
_reflns_Friedel_coverage 0.000
_reflns_number_gt 1568
_reflns_number_total 3839
_reflns_threshold_expression 'I > 2\s(I)'
_cod_data_source_file d2dt01887j2.cif
_cod_data_source_block shelx
_cod_depositor_comments
;
The following automatic conversions were performed:

data item '_atom_sites_solution_secondary' value 'diffmap' was
changed to 'difmap'.

Automatic conversion script
Id: cif_fix_values 7556 2019-12-06 15:28:31Z antanas 
;
_cod_original_cell_volume 3336.2(13)
_cod_original_sg_symbol_H-M 'C 2/c'
_cod_original_formula_sum 'C18 H17 B0.50 Br N0.50'
_cod_database_code 7711314
_shelx_shelxl_version_number 2018/3
_shelx_space_group_comment
;
The symmetry employed for this shelxl refinement is uniquely defined
by the following loop, which should always be used as a source of
symmetry information in preference to the above space-group names.
They are only intended as comments.
;

loop_
_space_group_symop_operation_xyz
'x, y, z'
'-x, y, -z+1/2'
'x+1/2, y+1/2, z'
'-x+1/2, y+1/2, -z+1/2'
'-x, -y, -z'
'x, -y, z-1/2'
'-x+1/2, -y+1/2, -z'
'x+1/2, -y+1/2, z-1/2'

loop_
_atom_site_label
_atom_site_type_symbol
_atom_site_fract_x
_atom_site_fract_y
_atom_site_fract_z
_atom_site_U_iso_or_equiv
_atom_site_adp_type
_atom_site_occupancy
_atom_site_site_symmetry_order
_atom_site_calc_flag
_atom_site_refinement_flags_posn
_atom_site_refinement_flags_adp
_atom_site_refinement_flags_occupancy
_atom_site_disorder_assembly
_atom_site_disorder_group
Br1 Br 0.26510(3) 0.47172(4) 0.43100(5) 0.1120(3) Uani 1 1 d . . . . .
C1 C 0.7725(2) 1.2842(4) 0.7941(5) 0.115(2) Uani 1 1 d . . . . .
H1A H 0.770553 1.322312 0.728765 0.173 Uiso 1 1 calc R U . . .
H1B H 0.808957 1.238462 0.800936 0.173 Uiso 1 1 calc R U . . .
H1C H 0.782373 1.322671 0.860605 0.173 Uiso 1 1 calc R U . . .
C2 C 0.7022(2) 1.2353(3) 0.7815(5) 0.0705(13) Uani 1 1 d . . . . .
C3 C 0.6624(2) 1.2508(3) 0.8566(4) 0.0689(12) Uani 1 1 d . . . . .
H3 H 0.679212 1.291610 0.916507 0.083 Uiso 1 1 calc R U . . .
C4 C 0.5981(2) 1.2082(3) 0.8473(3) 0.0574(11) Uani 1 1 d . . . . .
C5 C 0.57163(18) 1.1441(2) 0.7594(3) 0.0466(9) Uani 1 1 d . . . . .
C10 C 0.500000 0.9834(4) 0.750000 0.0420(12) Uani 1 2 d S T P . .
C11 C 0.43807(18) 0.9309(3) 0.7159(3) 0.0478(10) Uani 1 1 d . . . . .
H11 H 0.395474 0.962199 0.692577 0.057 Uiso 1 1 calc R U . . .
C12 C 0.43776(18) 0.8351(3) 0.7155(3) 0.0522(10) Uani 1 1 d . . . . .
H12 H 0.395386 0.803274 0.691806 0.063 Uiso 1 1 calc R U . . .
C13 C 0.500000 0.7852(3) 0.750000 0.0480(14) Uani 1 2 d S T P . .
N1 N 0.500000 0.6877(3) 0.750000 0.0604(13) Uani 1 2 d S T P . .
C14 C 0.44510(19) 0.6373(3) 0.6755(3) 0.0566(11) Uani 1 1 d . . . . .
C19 C 0.4245(2) 0.6582(3) 0.5618(4) 0.0687(12) Uani 1 1 d . . . . .
H19 H 0.447012 0.705868 0.533116 0.082 Uiso 1 1 calc R U . . .
C18 C 0.3711(2) 0.6098(3) 0.4902(4) 0.0755(13) Uani 1 1 d . . . . .
H18 H 0.357341 0.625322 0.413836 0.091 Uiso 1 1 calc R U . . .
C17 C 0.3381(2) 0.5390(3) 0.5308(4) 0.0706(13) Uani 1 1 d . . . . .
C16 C 0.3575(3) 0.5171(3) 0.6436(4) 0.0917(16) Uani 1 1 d . . . . .
H16 H 0.334849 0.469280 0.671682 0.110 Uiso 1 1 calc R U . . .
C15 C 0.4110(3) 0.5665(3) 0.7155(4) 0.0849(15) Uani 1 1 d . . . . .
H15 H 0.424020 0.551650 0.792099 0.102 Uiso 1 1 calc R U . . .
C8 C 0.5579(2) 1.2312(4) 0.9348(4) 0.0973(17) Uani 1 1 d . . . . .
H8A H 0.550607 1.175234 0.973364 0.146 Uiso 1 1 calc R U . . .
H8B H 0.513301 1.258000 0.897781 0.146 Uiso 1 1 calc R U . . .
H8C H 0.584372 1.274896 0.988502 0.146 Uiso 1 1 calc R U . . .
C7 C 0.6763(2) 1.1741(3) 0.6947(4) 0.0707(13) Uani 1 1 d . . . . .
H7 H 0.702334 1.163155 0.642189 0.085 Uiso 1 1 calc R U . . .
C6 C 0.6131(2) 1.1279(3) 0.6821(3) 0.0553(10) Uani 1 1 d . . . . .
C9 C 0.5896(2) 1.0631(3) 0.5816(4) 0.0832(14) Uani 1 1 d . . . . .
H9A H 0.612612 1.080158 0.524022 0.125 Uiso 1 1 calc R U . . .
H9B H 0.539659 1.067954 0.551986 0.125 Uiso 1 1 calc R U . . .
H9C H 0.601658 1.000073 0.605186 0.125 Uiso 1 1 calc R U . . .
B1 B 0.500000 1.0909(4) 0.750000 0.0430(15) Uani 1 2 d S T P . .

loop_
_atom_site_aniso_label
_atom_site_aniso_U_11
_atom_site_aniso_U_22
_atom_site_aniso_U_33
_atom_site_aniso_U_23
_atom_site_aniso_U_13
_atom_site_aniso_U_12
Br1 0.0982(4) 0.0793(4) 0.1239(5) -0.0068(3) -0.0362(3) -0.0208(3)
C1 0.060(3) 0.120(5) 0.160(5) 0.036(4) 0.018(3) -0.024(3)
C2 0.043(3) 0.067(3) 0.097(4) 0.028(3) 0.010(3) -0.005(2)
C3 0.053(3) 0.052(3) 0.091(3) -0.001(2) -0.002(2) -0.006(2)
C4 0.045(2) 0.051(2) 0.071(3) -0.003(2) 0.005(2) -0.004(2)
C5 0.040(2) 0.044(2) 0.053(2) 0.0044(19) 0.0070(19) 0.0037(18)
C10 0.034(3) 0.052(3) 0.037(3) 0.000 0.006(2) 0.000
C11 0.040(2) 0.051(2) 0.049(2) 0.0017(19) 0.0055(17) 0.0058(19)
C12 0.036(2) 0.053(3) 0.064(3) 0.001(2) 0.0059(18) -0.0061(19)
C13 0.049(3) 0.039(3) 0.053(3) 0.000 0.008(3) 0.000
N1 0.055(3) 0.043(3) 0.071(3) 0.000 -0.007(2) 0.000
C14 0.054(2) 0.040(2) 0.069(3) 0.001(2) 0.004(2) -0.002(2)
C19 0.076(3) 0.068(3) 0.062(3) 0.001(2) 0.017(2) -0.017(2)
C18 0.088(3) 0.067(3) 0.059(3) -0.001(2) -0.003(2) -0.015(3)
C17 0.066(3) 0.049(3) 0.083(3) -0.006(3) -0.005(2) -0.010(2)
C16 0.100(4) 0.072(3) 0.089(4) 0.014(3) -0.002(3) -0.037(3)
C15 0.101(4) 0.072(3) 0.066(3) 0.014(3) -0.009(3) -0.024(3)
C8 0.075(3) 0.119(4) 0.100(4) -0.059(3) 0.025(3) -0.018(3)
C7 0.054(3) 0.082(3) 0.081(3) 0.023(3) 0.025(2) 0.008(3)
C6 0.050(3) 0.060(3) 0.056(3) 0.014(2) 0.015(2) 0.004(2)
C9 0.091(4) 0.103(4) 0.063(3) -0.006(3) 0.034(3) -0.004(3)
B1 0.047(4) 0.051(4) 0.028(3) 0.000 0.006(3) 0.000

loop_
_atom_type_symbol
_atom_type_description
_atom_type_scat_dispersion_real
_atom_type_scat_dispersion_imag
_atom_type_scat_source
C C 0.0033 0.0016 'International Tables Vol C Tables 4.2.6.8 and 6.1.1.4'
H H 0.0000 0.0000 'International Tables Vol C Tables 4.2.6.8 and 6.1.1.4'
B B 0.0013 0.0007 'International Tables Vol C Tables 4.2.6.8 and 6.1.1.4'
Br Br -0.2901 2.4595 'International Tables Vol C Tables 4.2.6.8 and 6.1.1.4'
N N 0.0061 0.0033 'International Tables Vol C Tables 4.2.6.8 and 6.1.1.4'

loop_
_geom_angle_atom_site_label_1
_geom_angle_atom_site_label_2
_geom_angle_atom_site_label_3
_geom_angle
_geom_angle_site_symmetry_1
_geom_angle_site_symmetry_3
_geom_angle_publ_flag
C2 C1 H1A 109.5 . . ?
C2 C1 H1B 109.5 . . ?
H1A C1 H1B 109.5 . . ?
C2 C1 H1C 109.5 . . ?
H1A C1 H1C 109.5 . . ?
H1B C1 H1C 109.5 . . ?
C3 C2 C7 117.3(4) . . ?
C3 C2 C1 121.2(5) . . ?
C7 C2 C1 121.5(5) . . ?
C2 C3 C4 122.7(4) . . ?
C2 C3 H3 118.6 . . ?
C4 C3 H3 118.6 . . ?
C3 C4 C5 120.4(4) . . ?
C3 C4 C8 118.4(4) . . ?
C5 C4 C8 121.3(4) . . ?
C4 C5 C6 116.8(4) . . ?
C4 C5 B1 121.4(3) . . ?
C6 C5 B1 121.7(3) . . ?
C11 C10 C11 115.1(5) 2_656 . ?
C11 C10 B1 122.5(2) 2_656 . ?
C11 C10 B1 122.5(2) . . ?
C12 C11 C10 122.7(4) . . ?
C12 C11 H11 118.6 . . ?
C10 C11 H11 118.6 . . ?
C11 C12 C13 120.7(4) . . ?
C11 C12 H12 119.6 . . ?
C13 C12 H12 119.6 . . ?
C12 C13 C12 118.0(5) 2_656 . ?
C12 C13 N1 121.0(2) 2_656 . ?
C12 C13 N1 121.0(2) . . ?
C13 N1 C14 120.6(2) . 2_656 ?
C13 N1 C14 120.6(2) . . ?
C14 N1 C14 118.8(4) 2_656 . ?
C15 C14 C19 118.3(4) . . ?
C15 C14 N1 120.6(4) . . ?
C19 C14 N1 121.1(4) . . ?
C18 C19 C14 120.9(4) . . ?
C18 C19 H19 119.5 . . ?
C14 C19 H19 119.5 . . ?
C17 C18 C19 120.2(4) . . ?
C17 C18 H18 119.9 . . ?
C19 C18 H18 119.9 . . ?
C18 C17 C16 120.0(4) . . ?
C18 C17 Br1 119.9(3) . . ?
C16 C17 Br1 120.1(4) . . ?
C17 C16 C15 119.6(4) . . ?
C17 C16 H16 120.2 . . ?
C15 C16 H16 120.2 . . ?
C14 C15 C16 121.0(4) . . ?
C14 C15 H15 119.5 . . ?
C16 C15 H15 119.5 . . ?
C4 C8 H8A 109.5 . . ?
C4 C8 H8B 109.5 . . ?
H8A C8 H8B 109.5 . . ?
C4 C8 H8C 109.5 . . ?
H8A C8 H8C 109.5 . . ?
H8B C8 H8C 109.5 . . ?
C2 C7 C6 122.7(4) . . ?
C2 C7 H7 118.6 . . ?
C6 C7 H7 118.6 . . ?
C7 C6 C5 120.1(4) . . ?
C7 C6 C9 117.7(4) . . ?
C5 C6 C9 122.2(4) . . ?
C6 C9 H9A 109.5 . . ?
C6 C9 H9B 109.5 . . ?
H9A C9 H9B 109.5 . . ?
C6 C9 H9C 109.5 . . ?
H9A C9 H9C 109.5 . . ?
H9B C9 H9C 109.5 . . ?
C10 B1 C5 118.9(2) . . ?
C10 B1 C5 118.9(2) . 2_656 ?
C5 B1 C5 122.2(5) . 2_656 ?

loop_
_geom_bond_atom_site_label_1
_geom_bond_atom_site_label_2
_geom_bond_distance
_geom_bond_site_symmetry_2
_geom_bond_publ_flag
Br1 C17 1.896(4) . ?
C1 C2 1.524(6) . ?
C1 H1A 0.9600 . ?
C1 H1B 0.9600 . ?
C1 H1C 0.9600 . ?
C2 C3 1.368(6) . ?
C2 C7 1.372(6) . ?
C3 C4 1.382(5) . ?
C3 H3 0.9300 . ?
C4 C5 1.409(5) . ?
C4 C8 1.519(6) . ?
C5 C6 1.414(5) . ?
C5 B1 1.582(5) . ?
C10 C11 1.403(4) 2_656 ?
C10 C11 1.403(4) . ?
C10 B1 1.542(8) . ?
C11 C12 1.374(5) . ?
C11 H11 0.9300 . ?
C12 C13 1.388(4) . ?
C12 H12 0.9300 . ?
C13 N1 1.399(6) . ?
N1 C14 1.421(4) 2_656 ?
N1 C14 1.421(4) . ?
C14 C15 1.373(6) . ?
C14 C19 1.378(5) . ?
C19 C18 1.373(5) . ?
C19 H19 0.9300 . ?
C18 C17 1.364(6) . ?
C18 H18 0.9300 . ?
C17 C16 1.370(6) . ?
C16 C15 1.383(6) . ?
C16 H16 0.9300 . ?
C15 H15 0.9300 . ?
C8 H8A 0.9600 . ?
C8 H8B 0.9600 . ?
C8 H8C 0.9600 . ?
C7 C6 1.384(6) . ?
C7 H7 0.9300 . ?
C6 C9 1.515(5) . ?
C9 H9A 0.9600 . ?
C9 H9B 0.9600 . ?
C9 H9C 0.9600 . ?

loop_
_geom_torsion_atom_site_label_1
_geom_torsion_atom_site_label_2
_geom_torsion_atom_site_label_3
_geom_torsion_atom_site_label_4
_geom_torsion
_geom_torsion_site_symmetry_1
_geom_torsion_site_symmetry_2
_geom_torsion_site_symmetry_3
_geom_torsion_site_symmetry_4
_geom_torsion_publ_flag
C7 C2 C3 C4 -0.6(6) . . . . ?
C1 C2 C3 C4 179.5(4) . . . . ?
C2 C3 C4 C5 1.6(6) . . . . ?
C2 C3 C4 C8 -179.3(4) . . . . ?
C3 C4 C5 C6 -1.2(5) . . . . ?
C8 C4 C5 C6 179.8(4) . . . . ?
C3 C4 C5 B1 177.1(4) . . . . ?
C8 C4 C5 B1 -2.0(6) . . . . ?
C11 C10 C11 C12 -0.1(3) 2_656 . . . ?
B1 C10 C11 C12 179.9(3) . . . . ?
C10 C11 C12 C13 0.3(5) . . . . ?
C11 C12 C13 C12 -0.1(3) . . . 2_656 ?
C11 C12 C13 N1 179.9(3) . . . . ?
C12 C13 N1 C14 26.0(3) 2_656 . . 2_656 ?
C12 C13 N1 C14 -154.0(3) . . . 2_656 ?
C12 C13 N1 C14 -154.0(3) 2_656 . . . ?
C12 C13 N1 C14 26.0(3) . . . . ?
C13 N1 C14 C15 -130.4(3) . . . . ?
C14 N1 C14 C15 49.6(3) 2_656 . . . ?
C13 N1 C14 C19 49.3(4) . . . . ?
C14 N1 C14 C19 -130.7(4) 2_656 . . . ?
C15 C14 C19 C18 0.1(7) . . . . ?
N1 C14 C19 C18 -179.5(4) . . . . ?
C14 C19 C18 C17 -0.8(7) . . . . ?
C19 C18 C17 C16 1.1(7) . . . . ?
C19 C18 C17 Br1 -179.4(3) . . . . ?
C18 C17 C16 C15 -0.6(8) . . . . ?
Br1 C17 C16 C15 179.8(4) . . . . ?
C19 C14 C15 C16 0.4(7) . . . . ?
N1 C14 C15 C16 -180.0(4) . . . . ?
C17 C16 C15 C14 -0.1(8) . . . . ?
C3 C2 C7 C6 -0.7(6) . . . . ?
C1 C2 C7 C6 179.2(4) . . . . ?
C2 C7 C6 C5 1.1(6) . . . . ?
C2 C7 C6 C9 179.1(4) . . . . ?
C4 C5 C6 C7 -0.1(5) . . . . ?
B1 C5 C6 C7 -178.4(3) . . . . ?
C4 C5 C6 C9 -178.0(4) . . . . ?
B1 C5 C6 C9 3.7(5) . . . . ?
C11 C10 B1 C5 15.3(2) 2_656 . . . ?
C11 C10 B1 C5 -164.7(2) . . . . ?
C11 C10 B1 C5 -164.7(2) 2_656 . . 2_656 ?
C11 C10 B1 C5 15.3(2) . . . 2_656 ?
C4 C5 B1 C10 -122.4(3) . . . . ?
C6 C5 B1 C10 55.8(3) . . . . ?
C4 C5 B1 C5 57.6(3) . . . 2_656 ?
C6 C5 B1 C5 -124.2(3) . . . 2_656 ?
